data_4324489
loop_
_publ_author_name
'Rong-Jia Wei'
'Bao Li'
'Jun Tao'
'Rong-Bin Huang'
'Lan-Sun Zheng'
'Zhiping Zheng'

_publ_contact_author_address
;
Department of Chemistry
Xiamen University
Xiamen 361005
P. R. China
;
_publ_contact_author_email taojun@xmu.edu.cn
_publ_contact_author_name 'Prof. Jun Tao'
_publ_contact_author_phone 86-592-2188138
_publ_section_title
;
 Making Spin-Crossover Crystals by Successive Polymorphic Transformations
;
_journal_name_full 'Inorganic Chemistry'
_journal_page_first 1170
_journal_page_last 1172
_journal_paper_doi 10.1021/ic102231j
_journal_volume 50
_journal_year 2011
_chemical_formula_sum 'C20 H18 Fe N6 S2'
_chemical_formula_weight 462.37
_chemical_name_systematic
; 
 ? 
;
_space_group_IT_number 14
_symmetry_cell_setting monoclinic
_symmetry_space_group_name_Hall '-P 2ybc'
_symmetry_space_group_name_H-M 'P 1 21/c 1'
_atom_sites_solution_hydrogens geom
_atom_sites_solution_primary direct
_atom_sites_solution_secondary difmap
_audit_creation_method SHELXL-97
_cell_angle_alpha 90.00
_cell_angle_beta 97.488(4)
_cell_angle_gamma 90.00
_cell_formula_units_Z 8
_cell_length_a 13.7665(6)
_cell_length_b 20.8937(9)
_cell_length_c 15.3295(6)
_cell_measurement_temperature 293(2)
_cell_volume 4371.7(3)
_computing_cell_refinement 'CrysAlis RED, Oxford Diffraction Ltd.'
_computing_data_collection 'CrysAlis CCD, Oxford Diffraction Ltd.'
_computing_data_reduction 'CrysAlis RED, Oxford Diffraction Ltd.'
_computing_structure_refinement 'SHELXL-97 (Sheldrick, 1997)'
_computing_structure_solution 'SHELXS-97 (Sheldrick, 1990)'
_diffrn_ambient_temperature 293(2)
_diffrn_measured_fraction_theta_full 0.999
_diffrn_measured_fraction_theta_max 0.999
_diffrn_measurement_device_type 'Oxford Gemini S Ultra'
_diffrn_radiation_monochromator graphite
_diffrn_radiation_source 'fine-focus sealed tube'
_diffrn_radiation_type MoK\a
_diffrn_radiation_wavelength 0.71073
_diffrn_reflns_av_R_equivalents 0.0446
_diffrn_reflns_av_sigmaI/netI 0.1201
_diffrn_reflns_limit_h_max 16
_diffrn_reflns_limit_h_min -8
_diffrn_reflns_limit_k_max 23
_diffrn_reflns_limit_k_min -25
_diffrn_reflns_limit_l_max 18
_diffrn_reflns_limit_l_min -18
_diffrn_reflns_number 18249
_diffrn_reflns_theta_full 26.00
_diffrn_reflns_theta_max 26.00
_diffrn_reflns_theta_min 2.85
_exptl_absorpt_coefficient_mu 0.899
_exptl_absorpt_correction_T_max 0.8769
_exptl_absorpt_correction_T_min 0.8407
_exptl_absorpt_correction_type multi-scan
_exptl_absorpt_process_details
; 
 CrysAlis RED, Oxford Diffraction Ltd.,
Version 1.171.32.4 (release 27-04-2006 CrysAlis171 .NET)
(compiled Apr 27 2007,17:53:11)
empirical absorption correction using spherical harmonics,
implemented in SCALE3 ABSPACK scaling algorithm. 
;
_exptl_crystal_colour red
_exptl_crystal_density_diffrn 1.405
_exptl_crystal_description block
_exptl_crystal_F_000 1904
_exptl_crystal_size_max 0.20
_exptl_crystal_size_mid 0.20
_exptl_crystal_size_min 0.15
_refine_diff_density_max 0.300
_refine_diff_density_min -0.291
_refine_diff_density_rms 0.044
_refine_ls_extinction_method none
_refine_ls_goodness_of_fit_ref 0.739
_refine_ls_hydrogen_treatment constr
_refine_ls_matrix_type full
_refine_ls_number_parameters 523
_refine_ls_number_reflns 8568
_refine_ls_number_restraints 0
_refine_ls_restrained_S_all 0.739
_refine_ls_R_factor_all 0.1124
_refine_ls_R_factor_gt 0.0410
_refine_ls_shift/su_max 0.001
_refine_ls_shift/su_mean 0.000
_refine_ls_structure_factor_coef Fsqd
_refine_ls_weighting_details 'calc w=1/[\s^2^(Fo^2^)+(0.0244P)^2^+0.0000P] where P=(Fo^2^+2Fc^2^)/3'
_refine_ls_weighting_scheme calc
_refine_ls_wR_factor_gt 0.0630
_refine_ls_wR_factor_ref 0.0714
_reflns_number_gt 3867
_reflns_number_total 8568
_reflns_threshold_expression >2sigma(I)
_cod_data_source_file ic102231j_si_002_6.cif
_cod_data_source_block IIIat293K
_cod_database_code 4324489

loop_
_symmetry_equiv_pos_as_xyz
'x, y, z'
'-x, y+1/2, -z+1/2'
'-x, -y, -z'
'x, -y-1/2, z-1/2'

loop_
_atom_site_label
_atom_site_type_symbol
_atom_site_fract_x
_atom_site_fract_y
_atom_site_fract_z
_atom_site_U_iso_or_equiv
_atom_site_adp_type
_atom_site_occupancy
_atom_site_symmetry_multiplicity
_atom_site_calc_flag
_atom_site_refinement_flags
FeA Fe 1.75790(3) 1.09616(2) 1.17084(3) 0.04983(14) Uani 1 1 d .
FeB Fe 1.72293(3) 0.86936(2) 0.66212(3) 0.04581(13) Uani 1 1 d .
S1A S 1.95969(7) 0.91342(5) 1.24141(7) 0.0861(3) Uani 1 1 d .
S2A S 1.70192(8) 1.13877(5) 1.47085(5) 0.0838(3) Uani 1 1 d .
S1B S 1.49482(7) 0.70050(5) 0.69515(6) 0.0789(3) Uani 1 1 d .
S2B S 1.82820(9) 0.88856(5) 0.97529(6) 0.1076(4) Uani 1 1 d .
N1A N 1.86006(18) 1.17491(12) 1.16956(14) 0.0460(6) Uani 1 1 d .
N2A N 1.77162(17) 1.09709(12) 1.03102(15) 0.0458(6) Uani 1 1 d .
N3A N 1.6140(2) 1.05450(14) 1.14292(15) 0.0540(7) Uani 1 1 d .
N4A N 1.66297(16) 1.17778(11) 1.12355(15) 0.0441(6) Uani 1 1 d .
N5A N 1.8487(2) 1.02145(15) 1.19848(18) 0.0768(10) Uani 1 1 d .
N6A N 1.73419(19) 1.11410(14) 1.30046(18) 0.0724(9) Uani 1 1 d .
N1B N 1.86567(17) 0.82876(13) 0.64135(15) 0.0475(7) Uani 1 1 d .
N2B N 1.70453(18) 0.85853(13) 0.51595(15) 0.0484(7) Uani 1 1 d .
N3B N 1.61976(18) 0.94910(12) 0.65459(14) 0.0453(6) Uani 1 1 d .
N4B N 1.80515(17) 0.95401(11) 0.61838(15) 0.0466(7) Uani 1 1 d .
N5B N 1.6311(2) 0.79521(13) 0.67849(17) 0.0667(9) Uani 1 1 d .
N6B N 1.7747(2) 0.88645(14) 0.79475(17) 0.0683(9) Uani 1 1 d .
C1A C 1.9556(2) 1.17009(17) 1.16310(18) 0.0541(9) Uani 1 1 d .
H1AA H 1.9848 1.1299 1.1693 0.065 Uiso 1 1 calc R
C2A C 2.0124(2) 1.22133(19) 1.1478(2) 0.0634(10) Uani 1 1 d .
H2AA H 2.0790 1.2160 1.1450 0.076 Uiso 1 1 calc R
C3A C 1.9705(3) 1.28043(18) 1.1366(2) 0.0625(10) Uani 1 1 d .
H3AA H 2.0076 1.3160 1.1253 0.075 Uiso 1 1 calc R
C4A C 1.8720(3) 1.28614(16) 1.14263(19) 0.0568(9) Uani 1 1 d .
H4AA H 1.8418 1.3259 1.1356 0.068 Uiso 1 1 calc R
C5A C 1.8188(2) 1.23334(16) 1.15883(17) 0.0428(8) Uani 1 1 d .
C6A C 1.7108(2) 1.23485(14) 1.16529(19) 0.0529(9) Uani 1 1 d .
H6AA H 1.7005 1.2364 1.2267 0.063 Uiso 1 1 calc R
H6AB H 1.6821 1.2730 1.1365 0.063 Uiso 1 1 calc R
C7A C 1.8376(2) 1.06227(15) 0.9947(2) 0.0571(9) Uani 1 1 d .
H7AA H 1.8674 1.0279 1.0262 0.069 Uiso 1 1 calc R
C8A C 1.8626(3) 1.07548(19) 0.9129(2) 0.0724(11) Uani 1 1 d .
H8AA H 1.9078 1.0500 0.8889 0.087 Uiso 1 1 calc R
C9A C 1.8206(3) 1.1262(2) 0.8677(2) 0.0736(11) Uani 1 1 d .
H9AA H 1.8375 1.1364 0.8126 0.088 Uiso 1 1 calc R
C10A C 1.7530(2) 1.16212(17) 0.9039(2) 0.0621(10) Uani 1 1 d .
H10A H 1.7229 1.1969 0.8735 0.074 Uiso 1 1 calc R
C11A C 1.7300(2) 1.14617(14) 0.98598(19) 0.0415(8) Uani 1 1 d .
C12A C 1.6518(2) 1.18223(14) 1.02553(18) 0.0509(8) Uani 1 1 d .
H12A H 1.6540 1.2269 1.0086 0.061 Uiso 1 1 calc R
H12B H 1.5882 1.1654 1.0017 0.061 Uiso 1 1 calc R
C13A C 1.5930(3) 0.99234(19) 1.1318(2) 0.0756(11) Uani 1 1 d .
H13A H 1.6443 0.9631 1.1359 0.091 Uiso 1 1 calc R
C14A C 1.4976(4) 0.9697(2) 1.1142(2) 0.0910(15) Uani 1 1 d .
H14A H 1.4849 0.9261 1.1080 0.109 Uiso 1 1 calc R
C15A C 1.4240(4) 1.0127(3) 1.1065(3) 0.1029(17) Uani 1 1 d .
H15A H 1.3594 0.9991 1.0935 0.123 Uiso 1 1 calc R
C16A C 1.4443(3) 1.0765(2) 1.1177(2) 0.0802(12) Uani 1 1 d .
H16A H 1.3937 1.1062 1.1128 0.096 Uiso 1 1 calc R
C17A C 1.5399(3) 1.09634(19) 1.13624(19) 0.0569(9) Uani 1 1 d .
C18A C 1.5672(2) 1.16432(16) 1.1536(2) 0.0563(9) Uani 1 1 d .
H18A H 1.5174 1.1920 1.1228 0.068 Uiso 1 1 calc R
H18B H 1.5709 1.1730 1.2161 0.068 Uiso 1 1 calc R
C19A C 1.8950(3) 0.97614(18) 1.2154(2) 0.0562(10) Uani 1 1 d .
C20A C 1.7213(2) 1.12457(15) 1.3711(2) 0.0525(9) Uani 1 1 d .
C1B C 1.8866(2) 0.76726(17) 0.62989(19) 0.0600(9) Uani 1 1 d .
H1BA H 1.8394 0.7370 0.6389 0.072 Uiso 1 1 calc R
C2B C 1.9737(3) 0.74574(18) 0.6055(2) 0.0672(10) Uani 1 1 d .
H2BA H 1.9853 0.7023 0.5984 0.081 Uiso 1 1 calc R
C3B C 2.0427(3) 0.7909(2) 0.5921(2) 0.0712(11) Uani 1 1 d .
H3BA H 2.1025 0.7785 0.5755 0.085 Uiso 1 1 calc R
C4B C 2.0228(2) 0.85425(18) 0.6033(2) 0.0635(10) Uani 1 1 d .
H4BA H 2.0691 0.8852 0.5942 0.076 Uiso 1 1 calc R
C5B C 1.9340(2) 0.87202(17) 0.62792(18) 0.0487(8) Uani 1 1 d .
C6B C 1.9100(2) 0.94059(15) 0.6452(2) 0.0606(9) Uani 1 1 d .
H6BA H 1.9265 0.9497 0.7074 0.073 Uiso 1 1 calc R
H6BB H 1.9491 0.9684 0.6130 0.073 Uiso 1 1 calc R
C7B C 1.6767(2) 0.80422(17) 0.4742(2) 0.0616(9) Uani 1 1 d .
H7BA H 1.6437 0.7739 0.5037 0.074 Uiso 1 1 calc R
C8B C 1.6942(3) 0.7908(2) 0.3905(2) 0.0779(12) Uani 1 1 d .
H8BA H 1.6737 0.7523 0.3635 0.093 Uiso 1 1 calc R
C9B C 1.7425(3) 0.8353(2) 0.3479(2) 0.0855(13) Uani 1 1 d .
H9BA H 1.7553 0.8275 0.2907 0.103 Uiso 1 1 calc R
C10B C 1.7725(2) 0.89185(19) 0.3890(2) 0.0684(11) Uani 1 1 d .
H10B H 1.8049 0.9228 0.3601 0.082 Uiso 1 1 calc R
C11B C 1.7534(2) 0.90157(17) 0.4738(2) 0.0491(8) Uani 1 1 d .
C12B C 1.7806(2) 0.96224(15) 0.52240(19) 0.0578(9) Uani 1 1 d .
H12C H 1.8365 0.9810 0.4994 0.069 Uiso 1 1 calc R
H12D H 1.7265 0.9921 0.5113 0.069 Uiso 1 1 calc R
C13B C 1.5225(2) 0.94522(16) 0.64827(18) 0.0528(9) Uani 1 1 d .
H13B H 1.4935 0.9049 0.6440 0.063 Uiso 1 1 calc R
C14B C 1.4634(2) 0.99781(19) 0.6477(2) 0.0622(10) Uani 1 1 d .
H14B H 1.3958 0.9932 0.6435 0.075 Uiso 1 1 calc R
C15B C 1.5051(3) 1.05724(18) 0.6536(2) 0.0655(10) Uani 1 1 d .
H15B H 1.4662 1.0937 0.6537 0.079 Uiso 1 1 calc R
C16B C 1.6051(3) 1.06240(16) 0.6594(2) 0.0598(9) Uani 1 1 d .
H16B H 1.6353 1.1023 0.6637 0.072 Uiso 1 1 calc R
C17B C 1.6599(2) 1.00720(16) 0.65875(18) 0.0461(8) Uani 1 1 d .
C18B C 1.7706(2) 1.00914(14) 0.6656(2) 0.0577(9) Uani 1 1 d .
H18C H 1.7912 1.0486 0.6402 0.069 Uiso 1 1 calc R
H18D H 1.7988 1.0077 0.7269 0.069 Uiso 1 1 calc R
C19B C 1.5744(2) 0.75560(16) 0.68462(19) 0.0490(8) Uani 1 1 d .
C20B C 1.7970(2) 0.88717(15) 0.8698(2) 0.0600(10) Uani 1 1 d .

loop_
_atom_site_aniso_label
_atom_site_aniso_U_11
_atom_site_aniso_U_22
_atom_site_aniso_U_33
_atom_site_aniso_U_23
_atom_site_aniso_U_13
_atom_site_aniso_U_12
FeA 0.0511(3) 0.0535(3) 0.0455(3) 0.0011(2) 0.0085(2) 0.0028(3)
FeB 0.0440(3) 0.0469(3) 0.0459(2) 0.0047(2) 0.0038(2) -0.0036(2)
S1A 0.0858(8) 0.0723(7) 0.1083(8) 0.0235(6) 0.0430(7) 0.0271(6)
S2A 0.1183(9) 0.0814(8) 0.0520(5) -0.0126(6) 0.0125(6) -0.0009(7)
S1B 0.0795(7) 0.0703(7) 0.0846(7) -0.0020(6) 0.0023(6) -0.0319(6)
S2B 0.1594(12) 0.0984(9) 0.0552(6) -0.0100(6) -0.0232(6) 0.0393(8)
N1A 0.0450(18) 0.0511(18) 0.0414(15) -0.0003(14) 0.0041(13) 0.0018(15)
N2A 0.0502(17) 0.0418(17) 0.0465(15) -0.0003(14) 0.0108(14) 0.0041(14)
N3A 0.070(2) 0.0490(19) 0.0428(15) -0.0055(15) 0.0080(15) -0.0087(18)
N4A 0.0409(16) 0.0443(17) 0.0481(16) -0.0095(14) 0.0096(13) -0.0021(13)
N5A 0.094(3) 0.065(2) 0.071(2) 0.0195(19) 0.0074(18) 0.011(2)
N6A 0.059(2) 0.099(3) 0.0581(18) -0.0043(19) 0.0044(16) -0.0095(17)
N1B 0.0446(17) 0.0483(18) 0.0480(15) 0.0004(15) -0.0006(13) -0.0014(16)
N2B 0.0479(17) 0.0509(18) 0.0441(15) -0.0025(16) -0.0024(13) -0.0092(15)
N3B 0.0404(17) 0.0445(18) 0.0502(15) 0.0047(14) 0.0027(14) -0.0019(14)
N4B 0.0385(17) 0.0443(17) 0.0559(16) -0.0014(14) 0.0028(14) -0.0020(13)
N5B 0.071(2) 0.061(2) 0.0687(19) 0.0133(17) 0.0114(17) -0.0173(17)
N6B 0.067(2) 0.089(3) 0.0485(17) -0.0010(17) 0.0051(16) 0.0132(17)
C1A 0.050(2) 0.058(2) 0.053(2) 0.0043(19) 0.0013(19) 0.007(2)
C2A 0.046(2) 0.077(3) 0.065(2) -0.006(2) 0.0039(19) -0.011(2)
C3A 0.069(3) 0.059(3) 0.058(2) -0.006(2) 0.001(2) -0.027(2)
C4A 0.062(3) 0.045(2) 0.060(2) -0.0064(18) -0.004(2) -0.001(2)
C5A 0.053(2) 0.038(2) 0.0361(17) -0.0088(16) 0.0020(17) -0.0015(19)
C6A 0.053(2) 0.043(2) 0.063(2) -0.0095(18) 0.0085(18) 0.0088(19)
C7A 0.062(2) 0.052(2) 0.059(2) -0.0022(19) 0.0152(19) 0.0146(19)
C8A 0.071(3) 0.095(3) 0.056(2) -0.013(2) 0.025(2) 0.007(2)
C9A 0.072(3) 0.112(3) 0.041(2) 0.008(2) 0.023(2) -0.004(3)
C10A 0.061(2) 0.078(3) 0.047(2) 0.013(2) 0.0083(19) -0.007(2)
C11A 0.041(2) 0.044(2) 0.0382(18) -0.0029(17) 0.0016(16) -0.0080(17)
C12A 0.052(2) 0.052(2) 0.0472(19) 0.0054(17) 0.0024(17) 0.0074(18)
C13A 0.115(4) 0.060(3) 0.050(2) 0.002(2) 0.008(2) -0.018(3)
C14A 0.139(5) 0.075(4) 0.057(2) -0.001(2) 0.005(3) -0.056(3)
C15A 0.110(4) 0.121(5) 0.078(3) -0.003(3) 0.012(3) -0.064(4)
C16A 0.060(3) 0.110(4) 0.074(3) -0.014(3) 0.019(2) -0.027(3)
C17A 0.053(2) 0.070(3) 0.051(2) -0.004(2) 0.0168(19) -0.012(2)
C18A 0.039(2) 0.070(3) 0.061(2) -0.008(2) 0.0104(17) 0.0007(19)
C19A 0.062(3) 0.060(3) 0.049(2) 0.002(2) 0.0174(19) -0.010(2)
C20A 0.045(2) 0.051(2) 0.057(2) 0.004(2) -0.0072(18) -0.0071(17)
C1B 0.062(3) 0.054(3) 0.061(2) -0.001(2) -0.001(2) 0.000(2)
C2B 0.066(3) 0.061(3) 0.073(2) -0.006(2) 0.003(2) 0.022(2)
C3B 0.054(3) 0.087(3) 0.073(2) -0.004(3) 0.010(2) 0.018(3)
C4B 0.042(2) 0.071(3) 0.077(2) 0.001(2) 0.0071(19) 0.006(2)
C5B 0.037(2) 0.055(2) 0.0508(19) -0.0029(19) -0.0041(17) 0.0013(19)
C6B 0.046(2) 0.058(2) 0.078(2) -0.004(2) 0.0067(19) -0.003(2)
C7B 0.060(2) 0.067(3) 0.055(2) 0.001(2) -0.0045(19) -0.009(2)
C8B 0.084(3) 0.092(3) 0.055(3) -0.014(2) -0.005(2) -0.003(3)
C9B 0.086(3) 0.121(4) 0.052(2) -0.018(3) 0.014(2) 0.008(3)
C10B 0.063(3) 0.092(3) 0.054(2) 0.007(2) 0.021(2) 0.006(2)
C11B 0.0367(19) 0.061(2) 0.049(2) 0.004(2) 0.0042(16) 0.0070(19)
C12B 0.053(2) 0.059(2) 0.063(2) 0.015(2) 0.0146(18) 0.0040(19)
C13B 0.046(2) 0.053(2) 0.058(2) 0.0018(18) 0.0012(19) -0.006(2)
C14B 0.045(2) 0.070(3) 0.071(2) 0.005(2) 0.0039(19) 0.011(2)
C15B 0.065(3) 0.055(3) 0.076(2) 0.004(2) 0.010(2) 0.024(2)
C16B 0.064(3) 0.043(2) 0.074(2) -0.0079(19) 0.016(2) -0.002(2)
C17B 0.051(2) 0.042(2) 0.0467(19) -0.0031(17) 0.0087(17) 0.0009(19)
C18B 0.056(2) 0.047(2) 0.070(2) -0.0045(19) 0.0084(19) -0.0036(19)
C19B 0.056(2) 0.047(2) 0.0421(18) 0.0011(18) -0.0006(17) 0.0028(19)
C20B 0.065(3) 0.051(2) 0.063(2) 0.001(2) 0.004(2) 0.0092(19)

loop_
_atom_type_symbol
_atom_type_description
_atom_type_scat_dispersion_real
_atom_type_scat_dispersion_imag
_atom_type_scat_source
C C 0.0033 0.0016 'International Tables Vol C Tables 4.2.6.8 and 6.1.1.4'
H H 0.0000 0.0000 'International Tables Vol C Tables 4.2.6.8 and 6.1.1.4'
N N 0.0061 0.0033 'International Tables Vol C Tables 4.2.6.8 and 6.1.1.4'
S S 0.1246 0.1234 'International Tables Vol C Tables 4.2.6.8 and 6.1.1.4'
Fe Fe 0.3463 0.8444 'International Tables Vol C Tables 4.2.6.8 and 6.1.1.4'

loop_
_geom_angle_atom_site_label_1
_geom_angle_atom_site_label_2
_geom_angle_atom_site_label_3
_geom_angle
N5A FeA N6A 96.24(11)
N5A FeA N3A 104.97(12)
N6A FeA N3A 90.45(10)
N5A FeA N1A 101.85(12)
N6A FeA N1A 93.12(10)
N3A FeA N1A 152.38(11)
N5A FeA N2A 94.77(11)
N6A FeA N2A 168.40(11)
N3A FeA N2A 90.20(8)
N1A FeA N2A 81.06(8)
N5A FeA N4A 172.84(10)
N6A FeA N4A 90.83(10)
N3A FeA N4A 75.98(10)
N1A FeA N4A 76.59(9)
N2A FeA N4A 78.10(9)
N5B FeB N6B 98.53(11)
N5B FeB N3B 100.20(10)
N6B FeB N3B 93.32(10)
N5B FeB N1B 107.77(11)
N6B FeB N1B 90.51(9)
N3B FeB N1B 150.87(10)
N5B FeB N2B 93.18(11)
N6B FeB N2B 166.03(10)
N3B FeB N2B 92.08(9)
N1B FeB N2B 78.61(8)
N5B FeB N4B 168.55(10)
N6B FeB N4B 91.98(10)
N3B FeB N4B 74.52(9)
N1B FeB N4B 76.49(10)
N2B FeB N4B 77.07(9)
C1A N1A C5A 117.6(3)
C1A N1A FeA 126.2(2)
C5A N1A FeA 115.2(2)
C11A N2A C7A 118.4(2)
C11A N2A FeA 115.67(19)
C7A N2A FeA 123.7(2)
C13A N3A C17A 118.4(3)
C13A N3A FeA 126.6(3)
C17A N3A FeA 115.1(2)
C6A N4A C18A 112.7(2)
C6A N4A C12A 111.7(2)
C18A N4A C12A 110.3(2)
C6A N4A FeA 105.71(17)
C18A N4A FeA 105.30(18)
C12A N4A FeA 110.89(16)
C19A N5A FeA 175.2(3)
C20A N6A FeA 179.3(3)
C1B N1B C5B 117.5(3)
C1B N1B FeB 127.0(2)
C5B N1B FeB 114.9(2)
C7B N2B C11B 118.1(3)
C7B N2B FeB 123.7(2)
C11B N2B FeB 114.7(2)
C17B N3B C13B 117.7(3)
C17B N3B FeB 115.5(2)
C13B N3B FeB 126.7(2)
C18B N4B C6B 112.3(2)
C18B N4B C12B 110.6(2)
C6B N4B C12B 112.9(2)
C18B N4B FeB 105.16(16)
C6B N4B FeB 106.23(17)
C12B N4B FeB 109.28(18)
C19B N5B FeB 175.5(3)
C20B N6B FeB 169.8(3)
N1A C1A C2A 123.0(3)
C1A C2A C3A 119.4(3)
C2A C3A C4A 118.3(3)
C5A C4A C3A 119.9(3)
N1A C5A C4A 121.8(3)
N1A C5A C6A 114.6(3)
C4A C5A C6A 123.6(3)
N4A C6A C5A 110.2(2)
N2A C7A C8A 122.4(3)
C9A C8A C7A 119.0(3)
C8A C9A C10A 119.3(3)
C9A C10A C11A 119.1(3)
N2A C11A C10A 121.9(3)
N2A C11A C12A 117.5(2)
C10A C11A C12A 120.5(3)
N4A C12A C11A 112.9(2)
N3A C13A C14A 122.6(4)
C15A C14A C13A 118.1(4)
C14A C15A C16A 119.9(5)
C15A C16A C17A 119.7(4)
N3A C17A C16A 121.3(4)
N3A C17A C18A 116.0(3)
C16A C17A C18A 122.7(4)
N4A C18A C17A 109.9(2)
N5A C19A S1A 178.6(3)
N6A C20A S2A 179.3(3)
N1B C1B C2B 124.1(3)
C3B C2B C1B 117.4(3)
C4B C3B C2B 119.6(3)
C3B C4B C5B 119.6(3)
N1B C5B C4B 121.8(3)
N1B C5B C6B 116.2(3)
C4B C5B C6B 122.0(3)
N4B C6B C5B 111.2(3)
N2B C7B C8B 123.4(3)
C9B C8B C7B 118.0(4)
C8B C9B C10B 120.2(3)
C11B C10B C9B 118.5(3)
N2B C11B C10B 121.8(3)
N2B C11B C12B 116.0(3)
C10B C11B C12B 122.1(3)
N4B C12B C11B 114.1(3)
N3B C13B C14B 122.9(3)
C15B C14B C13B 119.1(3)
C14B C15B C16B 119.0(3)
C15B C16B C17B 118.6(3)
N3B C17B C16B 122.6(3)
N3B C17B C18B 115.8(3)
C16B C17B C18B 121.6(3)
N4B C18B C17B 109.4(2)
N5B C19B S1B 178.9(3)
N6B C20B S2B 179.7(4)

loop_
_geom_bond_atom_site_label_1
_geom_bond_atom_site_label_2
_geom_bond_distance
FeA N5A 2.010(3)
FeA N6A 2.089(3)
FeA N3A 2.155(3)
FeA N1A 2.166(2)
FeA N2A 2.176(2)
FeA N4A 2.212(2)
FeB N5B 2.036(3)
FeB N6B 2.096(3)
FeB N3B 2.183(2)
FeB N1B 2.201(2)
FeB N2B 2.234(2)
FeB N4B 2.249(2)
S1A C19A 1.605(4)
S2A C20A 1.613(3)
S1B C19B 1.612(4)
S2B C20B 1.619(4)
N1A C1A 1.336(3)
N1A C5A 1.347(3)
N2A C11A 1.324(3)
N2A C7A 1.340(3)
N3A C13A 1.337(4)
N3A C17A 1.338(4)
N4A C6A 1.468(3)
N4A C18A 1.480(3)
N4A C12A 1.493(3)
N5A C19A 1.152(4)
N6A C20A 1.141(3)
N1B C1B 1.334(4)
N1B C5B 1.340(3)
N2B C7B 1.334(3)
N2B C11B 1.339(3)
N3B C17B 1.332(3)
N3B C13B 1.332(3)
N4B C18B 1.472(3)
N4B C6B 1.475(3)
N4B C12B 1.476(3)
N5B C19B 1.150(3)
N6B C20B 1.151(3)
C1A C2A 1.364(4)
C2A C3A 1.364(4)
C3A C4A 1.376(4)
C4A C5A 1.365(4)
C5A C6A 1.503(4)
C7A C8A 1.372(4)
C8A C9A 1.354(4)
C9A C10A 1.369(4)
C10A C11A 1.378(4)
C11A C12A 1.505(4)
C13A C14A 1.388(5)
C14A C15A 1.349(5)
C15A C16A 1.367(5)
C16A C17A 1.373(4)
C17A C18A 1.484(4)
C1B C2B 1.377(4)
C2B C3B 1.373(4)
C3B C4B 1.367(4)
C4B C5B 1.377(4)
C5B C6B 1.502(4)
C7B C8B 1.365(4)
C8B C9B 1.358(5)
C9B C10B 1.378(5)
C10B C11B 1.374(4)
C11B C12B 1.493(4)
C13B C14B 1.366(4)
C14B C15B 1.365(4)
C15B C16B 1.373(4)
C16B C17B 1.378(4)
C17B C18B 1.515(4)

loop_
_geom_torsion_atom_site_label_1
_geom_torsion_atom_site_label_2
_geom_torsion_atom_site_label_3
_geom_torsion_atom_site_label_4
_geom_torsion
N5A FeA N1A C1A 17.1(2)
N6A FeA N1A C1A 114.1(2)
N3A FeA N1A C1A -148.9(2)
N2A FeA N1A C1A -76.0(2)
N4A FeA N1A C1A -155.8(2)
N5A FeA N1A C5A -175.23(19)
N6A FeA N1A C5A -78.2(2)
N3A FeA N1A C5A 18.8(3)
N2A FeA N1A C5A 91.7(2)
N4A FeA N1A C5A 11.93(18)
N5A FeA N2A C11A -172.4(2)
N6A FeA N2A C11A -10.6(6)
N3A FeA N2A C11A 82.6(2)
N1A FeA N2A C11A -71.1(2)
N4A FeA N2A C11A 7.0(2)
N5A FeA N2A C7A -9.9(2)
N6A FeA N2A C7A 151.8(4)
N3A FeA N2A C7A -115.0(2)
N1A FeA N2A C7A 91.3(2)
N4A FeA N2A C7A 169.4(2)
N5A FeA N3A C13A -10.3(3)
N6A FeA N3A C13A -106.9(3)
N1A FeA N3A C13A 155.5(2)
N2A FeA N3A C13A 84.7(3)
N4A FeA N3A C13A 162.4(3)
N5A FeA N3A C17A 169.9(2)
N6A FeA N3A C17A 73.3(2)
N1A FeA N3A C17A -24.3(3)
N2A FeA N3A C17A -95.1(2)
N4A FeA N3A C17A -17.4(2)
N5A FeA N4A C6A -108.8(9)
N6A FeA N4A C6A 62.32(17)
N3A FeA N4A C6A 152.57(18)
N1A FeA N4A C6A -30.69(16)
N2A FeA N4A C6A -114.20(17)
N5A FeA N4A C18A 131.6(9)
N6A FeA N4A C18A -57.23(19)
N3A FeA N4A C18A 33.02(17)
N1A FeA N4A C18A -150.24(19)
N2A FeA N4A C18A 126.25(19)
N5A FeA N4A C12A 12.4(10)
N6A FeA N4A C12A -176.48(19)
N3A FeA N4A C12A -86.22(19)
N1A FeA N4A C12A 90.51(18)
N2A FeA N4A C12A 7.01(18)
N6A FeA N5A C19A 73(4)
N3A FeA N5A C19A -19(4)
N1A FeA N5A C19A 168(4)
N2A FeA N5A C19A -111(4)
N4A FeA N5A C19A -116(3)
N5A FeA N6A C20A 141(21)
N3A FeA N6A C20A -114(21)
N1A FeA N6A C20A 39(21)
N2A FeA N6A C20A -21(21)
N4A FeA N6A C20A -38(21)
N5B FeB N1B C1B 8.0(3)
N6B FeB N1B C1B 107.1(3)
N3B FeB N1B C1B -155.1(2)
N2B FeB N1B C1B -81.7(3)
N4B FeB N1B C1B -161.0(3)
N5B FeB N1B C5B 178.9(2)
N6B FeB N1B C5B -82.0(2)
N3B FeB N1B C5B 15.8(3)
N2B FeB N1B C5B 89.2(2)
N4B FeB N1B C5B 9.9(2)
N5B FeB N2B C7B -23.2(3)
N6B FeB N2B C7B 123.7(4)
N3B FeB N2B C7B -123.6(3)
N1B FeB N2B C7B 84.3(3)
N4B FeB N2B C7B 162.8(3)
N5B FeB N2B C11B 178.3(2)
N6B FeB N2B C11B -34.7(5)
N3B FeB N2B C11B 78.0(2)
N1B FeB N2B C11B -74.2(2)
N4B FeB N2B C11B 4.4(2)
N5B FeB N3B C17B 168.9(2)
N6B FeB N3B C17B 69.7(2)
N1B FeB N3B C17B -27.4(3)
N2B FeB N3B C17B -97.4(2)
N4B FeB N3B C17B -21.5(2)
N5B FeB N3B C13B -9.5(2)
N6B FeB N3B C13B -108.8(2)
N1B FeB N3B C13B 154.2(2)
N2B FeB N3B C13B 84.1(2)
N4B FeB N3B C13B 160.1(2)
N5B FeB N4B C18B 99.9(5)
N6B FeB N4B C18B -56.76(18)
N3B FeB N4B C18B 36.13(18)
N1B FeB N4B C18B -146.81(19)
N2B FeB N4B C18B 132.00(19)
N5B FeB N4B C6B -140.9(5)
N6B FeB N4B C6B 62.41(18)
N3B FeB N4B C6B 155.31(19)
N1B FeB N4B C6B -27.64(17)
N2B FeB N4B C6B -108.82(18)
N5B FeB N4B C12B -18.9(6)
N6B FeB N4B C12B -175.56(19)
N3B FeB N4B C12B -82.66(19)
N1B FeB N4B C12B 94.39(19)
N2B FeB N4B C12B 13.21(18)
N6B FeB N5B C19B 125(4)
N3B FeB N5B C19B 30(4)
N1B FeB N5B C19B -142(4)
N2B FeB N5B C19B -63(4)
N4B FeB N5B C19B -32(4)
N5B FeB N6B C20B 13.4(17)
N3B FeB N6B C20B 114.2(16)
N1B FeB N6B C20B -94.7(16)
N2B FeB N6B C20B -133.2(15)
N4B FeB N6B C20B -171.2(16)
C5A N1A C1A C2A 1.1(4)
FeA N1A C1A C2A 168.6(2)
N1A C1A C2A C3A -1.4(5)
C1A C2A C3A C4A 0.9(5)
C2A C3A C4A C5A -0.4(5)
C1A N1A C5A C4A -0.5(4)
FeA N1A C5A C4A -169.3(2)
C1A N1A C5A C6A 178.9(2)
FeA N1A C5A C6A 10.1(3)
C3A C4A C5A N1A 0.2(5)
C3A C4A C5A C6A -179.2(3)
C18A N4A C6A C5A 159.8(2)
C12A N4A C6A C5A -75.4(3)
FeA N4A C6A C5A 45.3(3)
N1A C5A C6A N4A -38.5(3)
C4A C5A C6A N4A 140.9(3)
C11A N2A C7A C8A -0.4(4)
FeA N2A C7A C8A -162.4(2)
N2A C7A C8A C9A 1.2(5)
C7A C8A C9A C10A -1.2(5)
C8A C9A C10A C11A 0.6(5)
C7A N2A C11A C10A -0.2(4)
FeA N2A C11A C10A 163.2(2)
C7A N2A C11A C12A 176.4(3)
FeA N2A C11A C12A -20.1(3)
C9A C10A C11A N2A 0.1(4)
C9A C10A C11A C12A -176.4(3)
C6A N4A C12A C11A 99.0(3)
C18A N4A C12A C11A -134.8(3)
FeA N4A C12A C11A -18.6(3)
N2A C11A C12A N4A 26.2(4)
C10A C11A C12A N4A -157.1(3)
C17A N3A C13A C14A -0.5(5)
FeA N3A C13A C14A 179.8(2)
N3A C13A C14A C15A 1.4(6)
C13A C14A C15A C16A -1.4(6)
C14A C15A C16A C17A 0.5(6)
C13A N3A C17A C16A -0.5(4)
FeA N3A C17A C16A 179.3(2)
C13A N3A C17A C18A 177.1(3)
FeA N3A C17A C18A -3.1(3)
C15A C16A C17A N3A 0.5(5)
C15A C16A C17A C18A -176.9(3)
C6A N4A C18A C17A -159.5(3)
C12A N4A C18A C17A 74.9(3)
FeA N4A C18A C17A -44.8(3)
N3A C17A C18A N4A 33.6(4)
C16A C17A C18A N4A -148.9(3)
FeA N5A C19A S1A -84(16)
FeA N6A C20A S2A 132(31)
C5B N1B C1B C2B 0.2(5)
FeB N1B C1B C2B 170.9(2)
N1B C1B C2B C3B -0.2(5)
C1B C2B C3B C4B 0.0(5)
C2B C3B C4B C5B 0.1(5)
C1B N1B C5B C4B 0.0(4)
FeB N1B C5B C4B -171.9(2)
C1B N1B C5B C6B -177.4(3)
FeB N1B C5B C6B 10.8(3)
C3B C4B C5B N1B -0.1(5)
C3B C4B C5B C6B 177.1(3)
C18B N4B C6B C5B 156.1(2)
C12B N4B C6B C5B -78.0(3)
FeB N4B C6B C5B 41.7(3)
N1B C5B C6B N4B -36.8(4)
C4B C5B C6B N4B 145.8(3)
C11B N2B C7B C8B -1.0(5)
FeB N2B C7B C8B -158.8(2)
N2B C7B C8B C9B 0.0(5)
C7B C8B C9B C10B 0.2(6)
C8B C9B C10B C11B 0.7(5)
C7B N2B C11B C10B 1.9(4)
FeB N2B C11B C10B 161.7(2)
C7B N2B C11B C12B 178.5(3)
FeB N2B C11B C12B -21.8(3)
C9B C10B C11B N2B -1.8(5)
C9B C10B C11B C12B -178.2(3)
C18B N4B C12B C11B -143.8(2)
C6B N4B C12B C11B 89.5(3)
FeB N4B C12B C11B -28.5(3)
N2B C11B C12B N4B 34.7(4)
C10B C11B C12B N4B -148.8(3)
C17B N3B C13B C14B -1.4(4)
FeB N3B C13B C14B 177.1(2)
N3B C13B C14B C15B 0.2(5)
C13B C14B C15B C16B 0.3(5)
C14B C15B C16B C17B 0.2(5)
C13B N3B C17B C16B 2.0(4)
FeB N3B C17B C16B -176.6(2)
C13B N3B C17B C18B -179.8(2)
FeB N3B C17B C18B 1.6(3)
C15B C16B C17B N3B -1.5(5)
C15B C16B C17B C18B -179.5(3)
C6B N4B C18B C17B -161.5(2)
C12B N4B C18B C17B 71.5(3)
FeB N4B C18B C17B -46.4(3)
N3B C17B C18B N4B 31.7(3)
C16B C17B C18B N4B -150.1(3)
FeB N5B C19B S1B -103(18)
FeB N6B C20B S2B -147(100)
